data_4002002
loop_
_publ_author_name
'Doi, Iori'
'Miyazaki, Eigo'
'Takimiya, Kazuo'
'Kunugi, Yoshihito'

_publ_section_title
;
 Development ofN-Alkyl-Substituted Bis(pyrrolo[3,4-d])tetrathiafulvalenes
 as Organic Semiconductors for Solution-Processible Field-Effect
 Transistors
;
_journal_issue 22
_journal_name_full 'Chemistry of Materials'
_journal_page_first 5230
_journal_paper_doi 10.1021/cm070956+
_journal_volume 19
_journal_year 2007
_chemical_formula_sum 'C18 H22 N2 S4'
_chemical_formula_weight 394.63
_chemical_name_common Bis(N-n-butylpyrrolo[3,4-d])TTF
_chemical_temperature_decomposition 464.5(7)
_space_group_IT_number 14
_symmetry_cell_setting monoclinic
_symmetry_space_group_name_Hall '-P 2yab'
_symmetry_space_group_name_H-M 'P 1 21/a 1'
_atom_sites_solution_hydrogens geom
_atom_sites_solution_primary direct
_atom_sites_solution_secondary difmap
_audit_creation_method SHELXL-97
_cell_angle_alpha 90.00
_cell_angle_beta 91.51(2)
_cell_angle_gamma 90.00
_cell_formula_units_Z 2
_cell_length_a 10.237(4)
_cell_length_b 11.170(4)
_cell_length_c 8.139(4)
_cell_measurement_reflns_used 6756
_cell_measurement_temperature 200(2)
_cell_measurement_theta_max 27.5
_cell_measurement_theta_min 2.5
_cell_volume 930.3(7)
_computing_cell_refinement PROCESS-AUTO
_computing_data_collection PROCESS-AUTO
_computing_data_reduction 'teXsan Ver. 1.11'
_computing_structure_refinement 'SHELXL-97 (Sheldrick, 1997)'
_computing_structure_solution 'SHELXS-97 (Sheldrick, 1990)'
_diffrn_ambient_temperature 200(2)
_diffrn_measured_fraction_theta_full 1.000
_diffrn_measured_fraction_theta_max 1.000
_diffrn_measurement_device_type 'Mo K\a'
_diffrn_measurement_method \w
_diffrn_radiation_monochromator graphite
_diffrn_radiation_source 'fine-focus sealed tube'
_diffrn_radiation_type MoK\a
_diffrn_radiation_wavelength 0.71069
_diffrn_reflns_av_R_equivalents 0.0642
_diffrn_reflns_av_sigmaI/netI 0.0501
_diffrn_reflns_limit_h_max 13
_diffrn_reflns_limit_h_min -13
_diffrn_reflns_limit_k_max 14
_diffrn_reflns_limit_k_min -14
_diffrn_reflns_limit_l_max 10
_diffrn_reflns_limit_l_min -10
_diffrn_reflns_number 8943
_diffrn_reflns_theta_full 27.48
_diffrn_reflns_theta_max 27.48
_diffrn_reflns_theta_min 2.50
_exptl_absorpt_coefficient_mu 0.513
_exptl_absorpt_correction_type multi-scan
_exptl_absorpt_process_details '(Higashi, 1995)'
_exptl_crystal_colour yellow
_exptl_crystal_density_diffrn 1.409
_exptl_crystal_density_method 'not measured'
_exptl_crystal_description block
_exptl_crystal_F_000 416
_exptl_crystal_size_max 0.500
_exptl_crystal_size_mid 0.200
_exptl_crystal_size_min 0.100
_refine_diff_density_max 0.437
_refine_diff_density_min -0.253
_refine_diff_density_rms 0.074
_refine_ls_extinction_method none
_refine_ls_goodness_of_fit_ref 1.085
_refine_ls_hydrogen_treatment mixed
_refine_ls_matrix_type full
_refine_ls_number_parameters 109
_refine_ls_number_reflns 2133
_refine_ls_number_restraints 0
_refine_ls_restrained_S_all 1.085
_refine_ls_R_factor_all 0.0605
_refine_ls_R_factor_gt 0.0444
_refine_ls_shift/su_max 0.000
_refine_ls_shift/su_mean 0.000
_refine_ls_structure_factor_coef Fsqd
_refine_ls_weighting_details 'calc w=1/[\s^2^(Fo^2^)+(0.0563P)^2^+0.1255P] where P=(Fo^2^+2Fc^2^)/3'
_refine_ls_weighting_scheme calc
_refine_ls_wR_factor_gt 0.1081
_refine_ls_wR_factor_ref 0.1168
_reflns_number_gt 1641
_reflns_number_total 2134
_reflns_threshold_expression >2sigma(I)
_cod_data_source_file cm070956%2B%2B-file003.cif
_cod_data_source_block 3(R=n-butyl)
_cod_depositor_comments
;
The following automatic conversions were performed:

'_chemical_melting_point' tag was changed to
'_chemical_temperature_decomposition' since the value had been given
as '463.8-465.2(dec)'. The value was changed to '464.5(7)' - the
average value was taken and precision was estimated.

Automatic conversion script
Id: cif_fix_values 2281 2013-09-26 08:29:07Z andrius 
;
_cod_database_code 4002002

loop_
_symmetry_equiv_pos_as_xyz
'x, y, z'
'-x+1/2, y+1/2, -z'
'-x, -y, -z'
'x-1/2, -y-1/2, z'

loop_
_atom_site_label
_atom_site_type_symbol
_atom_site_fract_x
_atom_site_fract_y
_atom_site_fract_z
_atom_site_U_iso_or_equiv
_atom_site_adp_type
_atom_site_occupancy
_atom_site_symmetry_multiplicity
_atom_site_calc_flag
S1 S 0.88099(5) 0.14256(5) 0.10438(8) 0.0367(2) Uani 1 1 d
S2 S 0.83427(5) -0.12030(5) 0.04341(8) 0.03439(19) Uani 1 1 d
N1 N 0.53303(17) 0.03911(16) 0.2428(2) 0.0308(4) Uani 1 1 d
C1 C 0.9405(2) 0.00445(18) 0.0309(3) 0.0287(5) Uani 1 1 d
C2 C 0.7303(2) 0.08447(19) 0.1596(3) 0.0295(5) Uani 1 1 d
C3 C 0.6217(2) 0.13018(18) 0.2308(3) 0.0305(5) Uani 1 1 d
C4 C 0.5842(2) -0.06468(19) 0.1799(3) 0.0325(5) Uani 1 1 d
C5 C 0.7077(2) -0.03784(19) 0.1289(3) 0.0298(5) Uani 1 1 d
C6 C 0.4047(2) 0.0552(2) 0.3139(3) 0.0358(5) Uani 1 1 d
C7 C 0.3224(2) -0.0568(2) 0.3207(3) 0.0338(5) Uani 1 1 d
C8 C 0.1924(2) -0.0308(2) 0.3994(3) 0.0374(5) Uani 1 1 d
C9 C 0.1072(3) -0.1408(3) 0.4087(4) 0.0529(8) Uani 1 1 d
H1 H 0.6101 0.2106 0.2661 0.037 Uiso 1 1 d
H2 H 0.5422 -0.1405 0.1733 0.039 Uiso 1 1 d
H3 H 0.4175 0.0842 0.4233 0.043 Uiso 1 1 d
H4 H 0.3582 0.1133 0.2505 0.043 Uiso 1 1 d
H5 H 0.3067 -0.0857 0.2121 0.041 Uiso 1 1 d
H6 H 0.3678 -0.1160 0.3834 0.041 Uiso 1 1 d
H7 H 0.2089 -0.0011 0.5073 0.045 Uiso 1 1 d
H8 H 0.1474 0.0284 0.3358 0.045 Uiso 1 1 d
H9 H 0.0274 -0.1206 0.4591 0.063 Uiso 1 1 d
H10 H 0.0898 -0.1708 0.3017 0.063 Uiso 1 1 d
H11 H 0.1513 -0.2003 0.4732 0.063 Uiso 1 1 d

loop_
_atom_site_aniso_label
_atom_site_aniso_U_11
_atom_site_aniso_U_22
_atom_site_aniso_U_33
_atom_site_aniso_U_23
_atom_site_aniso_U_13
_atom_site_aniso_U_12
S1 0.0299(3) 0.0276(3) 0.0531(4) -0.0069(2) 0.0114(3) -0.0032(2)
S2 0.0290(3) 0.0265(3) 0.0482(4) -0.0051(2) 0.0090(3) -0.0006(2)
N1 0.0267(9) 0.0282(9) 0.0377(11) 0.0005(8) 0.0062(8) 0.0011(8)
C1 0.0262(10) 0.0253(10) 0.0349(12) -0.0028(8) 0.0047(9) 0.0007(9)
C2 0.0298(10) 0.0264(10) 0.0326(12) 0.0007(8) 0.0039(9) -0.0006(9)
C3 0.0295(10) 0.0265(10) 0.0356(12) 0.0009(9) 0.0031(9) 0.0022(9)
C4 0.0308(11) 0.0269(10) 0.0399(13) -0.0016(9) 0.0049(10) 0.0002(9)
C5 0.0278(10) 0.0270(10) 0.0348(12) -0.0011(9) 0.0043(9) 0.0021(9)
C6 0.0281(11) 0.0319(11) 0.0478(15) -0.0010(10) 0.0076(10) 0.0049(9)
C7 0.0310(11) 0.0352(11) 0.0354(13) 0.0000(9) 0.0040(10) 0.0005(10)
C8 0.0326(11) 0.0422(13) 0.0378(14) 0.0004(10) 0.0088(10) -0.0024(10)
C9 0.0427(15) 0.0557(18) 0.0610(19) -0.0026(13) 0.0154(14) -0.0122(13)

loop_
_atom_type_symbol
_atom_type_description
_atom_type_scat_dispersion_real
_atom_type_scat_dispersion_imag
_atom_type_scat_source
C C 0.0033 0.0016 'International Tables Vol C Tables 4.2.6.8 and 6.1.1.4'
H H 0.0000 0.0000 'International Tables Vol C Tables 4.2.6.8 and 6.1.1.4'
S S 0.1246 0.1234 'International Tables Vol C Tables 4.2.6.8 and 6.1.1.4'
N N 0.0061 0.0033 'International Tables Vol C Tables 4.2.6.8 and 6.1.1.4'

loop_
_geom_angle_atom_site_label_1
_geom_angle_atom_site_label_2
_geom_angle_atom_site_label_3
_geom_angle
_geom_angle_site_symmetry_1
_geom_angle_publ_flag
C2 S1 C1 94.44(10) . yes
C5 S2 C1 94.05(10) . yes
C3 N1 C4 109.87(17) . yes
C3 N1 C6 122.82(18) . yes
C4 N1 C6 127.30(18) . yes
C1 C1 S1 121.2(2) 3_755 yes
C1 C1 S2 122.1(2) 3_755 yes
S1 C1 S2 116.70(12) . yes
C3 C2 C5 107.86(18) . yes
C3 C2 S1 134.88(18) . yes
C5 C2 S1 117.26(16) . yes
C2 C3 N1 107.53(18) . yes
C2 C3 H1 126.2(2) . yes
N1 C3 H1 126.3(2) . yes
C5 C4 N1 106.89(19) . yes
C5 C4 H2 126.5(2) . yes
N1 C4 H2 126.6(2) . yes
C4 C5 C2 107.84(19) . yes
C4 C5 S2 134.61(17) . yes
C2 C5 S2 117.54(16) . yes
N1 C6 C7 114.91(19) . yes
N1 C6 H3 108.0(2) . yes
C7 C6 H3 108.1(2) . yes
N1 C6 H4 108.2(2) . yes
C7 C6 H4 108.3(2) . yes
H3 C6 H4 109.3(2) . yes
C6 C7 C8 110.63(19) . yes
C6 C7 H5 109.1(2) . yes
C8 C7 H5 109.2(2) . yes
C6 C7 H6 109.3(2) . yes
C8 C7 H6 109.2(2) . yes
H5 C7 H6 109.4(2) . yes
C9 C8 C7 112.3(2) . yes
C9 C8 H7 109.1(2) . yes
C7 C8 H7 108.7(2) . yes
C9 C8 H8 108.7(2) . yes
C7 C8 H8 108.7(2) . yes
H7 C8 H8 109.4(2) . yes
C8 C9 H9 109.4(3) . yes
C8 C9 H10 109.8(2) . yes
H9 C9 H10 109.8(3) . yes
C8 C9 H11 109.2(2) . yes
H9 C9 H11 109.1(3) . yes
H10 C9 H11 109.5(3) . yes

loop_
_geom_bond_atom_site_label_1
_geom_bond_atom_site_label_2
_geom_bond_distance
_geom_bond_site_symmetry_2
_geom_bond_publ_flag
S1 C2 1.743(2) . yes
S1 C1 1.768(2) . yes
S2 C5 1.749(2) . yes
S2 C1 1.772(2) . yes
N1 C3 1.369(3) . yes
N1 C4 1.376(3) . yes
N1 C6 1.460(3) . yes
C1 C1 1.334(4) 3_755 yes
C2 C3 1.366(3) . yes
C2 C5 1.407(3) . yes
C3 H1 0.952(2) . yes
C4 C5 1.375(3) . yes
C4 H2 0.950(2) . yes
C6 C7 1.511(3) . yes
C6 H3 0.953(3) . yes
C6 H4 0.949(2) . yes
C7 C8 1.520(3) . yes
C7 H5 0.951(2) . yes
C7 H6 0.950(2) . yes
C8 C9 1.510(3) . yes
C8 H7 0.950(3) . yes
C8 H8 0.951(3) . yes
C9 H9 0.951(3) . yes
C9 H10 0.946(3) . yes
C9 H11 0.954(3) . yes

loop_
_geom_torsion_atom_site_label_1
_geom_torsion_atom_site_label_2
_geom_torsion_atom_site_label_3
_geom_torsion_atom_site_label_4
_geom_torsion
_geom_torsion_site_symmetry_4
_geom_torsion_publ_flag
C2 S1 C1 C1 179.7(3) 3_755 yes
C2 S1 C1 S2 -0.12(15) . yes
C5 S2 C1 C1 -179.1(3) 3_755 yes
C5 S2 C1 S1 0.76(15) . yes
C1 S1 C2 C3 178.5(3) . yes
C1 S1 C2 C5 -0.8(2) . yes
C5 C2 C3 N1 -0.6(3) . yes
S1 C2 C3 N1 180.0(2) . yes
C4 N1 C3 C2 0.1(3) . yes
C6 N1 C3 C2 179.8(2) . yes
C3 N1 C4 C5 0.5(3) . yes
C6 N1 C4 C5 -179.2(2) . yes
N1 C4 C5 C2 -0.8(3) . yes
N1 C4 C5 S2 177.76(19) . yes
C3 C2 C5 C4 0.9(3) . yes
S1 C2 C5 C4 -179.57(17) . yes
C3 C2 C5 S2 -177.97(17) . yes
S1 C2 C5 S2 1.6(3) . yes
C1 S2 C5 C4 -179.9(3) . yes
C1 S2 C5 C2 -1.4(2) . yes
C3 N1 C6 C7 -178.3(2) . yes
C4 N1 C6 C7 1.4(3) . yes
N1 C6 C7 C8 179.0(2) . yes
C6 C7 C8 C9 -179.9(2) . yes
